data_1543287
loop_
_publ_author_name
'Andrez, Julie'
'P\'ecaut, Jacques'
'Scopelliti, Rosario'
'Kefalidis, Christos E.'
'Maron, Laurent'
'Rosenzweig, Michael W.'
'Meyer, Karsten'
'Mazzanti, Marinella'

_publ_section_title
;
 Synthesis and reactivity of a terminal uranium(iv) sulfide supported by
 siloxide ligands
;
_journal_issue 9
_journal_name_full 'Chem. Sci.'
_journal_page_first 5846
_journal_paper_doi 10.1039/C6SC00675B
_journal_volume 7
_journal_year 2016
_chemical_absolute_configuration ad
_chemical_formula_sum 'C90 H198 K4 N2 O30 S3 Si6 U2'
_chemical_formula_weight 2685.67
_chemical_name_systematic
; 
 ? 
;
_space_group_crystal_system orthorhombic
_space_group_IT_number 18
_space_group_name_Hall 'P 2 2ab'
_space_group_name_H-M_alt 'P 21 21 2'
_symmetry_space_group_name_Hall 'P 2 2ab'
_symmetry_space_group_name_H-M 'P 21 21 2'
_atom_sites_solution_hydrogens geom
_audit_creation_method SHELXL-2013
_audit_update_record
;
2016-01-18 deposited with the CCDC.
2016-04-11 downloaded from the CCDC.
;
_cell_angle_alpha 90
_cell_angle_beta 90
_cell_angle_gamma 90
_cell_formula_units_Z 2
_cell_length_a 27.6846(8)
_cell_length_b 17.5786(4)
_cell_length_c 14.8975(4)
_cell_measurement_reflns_used 5160
_cell_measurement_temperature 150(2)
_cell_measurement_theta_max 22.7800
_cell_measurement_theta_min 3.1050
_cell_volume 7250.0(3)
_computing_cell_refinement
;
Agilent Technologies, (2013), CrysAlisPro Software system, 
version 1.171. 37.31, Agilent Technologies UK Ltd, Oxford, UK
;
_computing_data_collection
;
Agilent Technologies, (2013), CrysAlisPro Software system, 
version 1.171.37.31, Agilent Technologies UK Ltd, Oxford, UK
;
_computing_data_reduction
;
Agilent Technologies, (2013), CrysAlisPro Software system, 
version 1.171. 37.31, Agilent Technologies UK Ltd, Oxford, UK
;
_computing_molecular_graphics
;
Mercury 3.1 New software for searching the Cambridge Structural Database 
and visualizing crystal structures (I.J. Bruno, J.C. Cole, P.R. Edgington, 
M. Kessler, C.F. Macrae, P. McCabe, J. Pearson, R. Taylor, 
Acta Cryst., 2002, B58, 389-397)
;
_computing_publication_material 'SHELXL-2013 (Sheldrick, 2013)'
_computing_structure_refinement
;
OLEX2: a complete structure solution, refinement and analysis program 
(O. V. Dolomanov, L. J. Bourhis, R. J. Gildea, J. A. K. Howard and 
H. Puschmann. J. Appl. Cryst. 2009, 42, 339-34).
;
_computing_structure_solution
;
SUPERFLIP program (Palatinus, L. & Chapuis, G. J. Appl. Cryst., 2007,
 40, 786-790)
;
_diffrn_ambient_temperature 150(2)
_diffrn_detector_area_resol_mean 15.9653
_diffrn_measured_fraction_theta_full 0.996
_diffrn_measured_fraction_theta_max 0.994
_diffrn_measurement_details
;
  1 omega   35.00   66.00   1.0000   60.0000
omega____ theta____ kappa____ phi______ frames
    -       25.4051  178.0000   30.0000 31

  2 omega   10.00   72.00   1.0000   60.0000
omega____ theta____ kappa____ phi______ frames
    -       25.4051   57.0000   90.0000 62

  3 omega   15.00   63.00   1.0000   60.0000
omega____ theta____ kappa____ phi______ frames
    -       25.4051   37.0000 -150.0000 48

  4 omega   15.00   68.00   1.0000   60.0000
omega____ theta____ kappa____ phi______ frames
    -       25.4051   57.0000  150.0000 53

  5 omega  -76.00  -46.00   1.0000   60.0000
omega____ theta____ kappa____ phi______ frames
    -      -27.1239  -57.0000  -90.0000 30

  6 omega -104.00  -77.00   1.0000   60.0000
omega____ theta____ kappa____ phi______ frames
    -      -27.1239  178.0000   30.0000 27

;
_diffrn_measurement_device_type 'Xcalibur, Sapphire3'
_diffrn_measurement_method '\w scans'
_diffrn_radiation_type MoK\a
_diffrn_radiation_wavelength 0.71073
_diffrn_reflns_av_R_equivalents 0.0851
_diffrn_reflns_av_unetI/netI 0.1635
_diffrn_reflns_Laue_measured_fraction_full 0.996
_diffrn_reflns_Laue_measured_fraction_max 0.994
_diffrn_reflns_limit_h_max 39
_diffrn_reflns_limit_h_min -34
_diffrn_reflns_limit_k_max 24
_diffrn_reflns_limit_k_min -24
_diffrn_reflns_limit_l_max 21
_diffrn_reflns_limit_l_min -21
_diffrn_reflns_number 43886
_diffrn_reflns_point_group_measured_fraction_full 0.996
_diffrn_reflns_point_group_measured_fraction_max 0.987
_diffrn_reflns_theta_full 25.242
_diffrn_reflns_theta_max 30.508
_diffrn_reflns_theta_min 3.060
_diffrn_source 'Enhance (Mo) X-ray Source'
_exptl_absorpt_coefficient_mu 2.495
_exptl_absorpt_correction_T_max 1.00000
_exptl_absorpt_correction_T_min 0.92914
_exptl_absorpt_correction_type multi-scan
_exptl_absorpt_process_details
;
CrysAlisPro, Agilent Technologies,
Version 1.171.37.31 (release 14-01-2014 CrysAlis171 .NET)
(compiled Jan 14 2014,18:38:05)
Empirical absorption correction using spherical harmonics,
 implemented in SCALE3 ABSPACK scaling algorithm.
Empirical absorption correction using spherical harmonics,
 implemented in SCALE3 ABSPACK scaling algorithm.
;
_exptl_crystal_colour 'translucent brown'
_exptl_crystal_density_diffrn 1.230
_exptl_crystal_description irregular
_exptl_crystal_F_000 2768
_exptl_crystal_size_max 0.231
_exptl_crystal_size_mid 0.177
_exptl_crystal_size_min 0.063
_refine_diff_density_max 1.995
_refine_diff_density_min -1.027
_refine_diff_density_rms 0.159
_refine_ls_abs_structure_details
; 
 Flack x determined using 4357 quotients [(I+)-(I-)]/[(I+)+(I-)] 
 (Parsons and Flack (2004), Acta Cryst. A60, s61). 
;
_refine_ls_abs_structure_Flack 0.213(4)
_refine_ls_extinction_method none
_refine_ls_goodness_of_fit_ref 1.021
_refine_ls_hydrogen_treatment constr
_refine_ls_matrix_type full
_refine_ls_number_parameters 905
_refine_ls_number_reflns 21867
_refine_ls_number_restraints 317
_refine_ls_restrained_S_all 1.017
_refine_ls_R_factor_all 0.1361
_refine_ls_R_factor_gt 0.0752
_refine_ls_shift/su_max 0.005
_refine_ls_shift/su_mean 0.000
_refine_ls_structure_factor_coef Fsqd
_refine_ls_weighting_details 'w=1/[\s^2^(Fo^2^)+(0.0579P)^2^] where P=(Fo^2^+2Fc^2^)/3'
_refine_ls_weighting_scheme calc
_refine_ls_wR_factor_gt 0.1315
_refine_ls_wR_factor_ref 0.1560
_reflns_Friedel_coverage 0.835
_reflns_Friedel_fraction_full 0.995
_reflns_Friedel_fraction_max 0.979
_reflns_number_gt 13869
_reflns_number_total 21867
_reflns_threshold_expression 'I > 2\s(I)'
_cod_data_source_file c6sc00675b2.cif
_cod_data_source_block 4
_cod_depositor_comments 'Adding full bibliography for 1543284--1543292.cif.'
_cod_database_code 1543287
_shelx_space_group_comment
; 
The symmetry employed for this shelxl refinement is uniquely defined 
by the following loop, which should always be used as a source of 
symmetry information in preference to the above space-group names. 
They are only intended as comments. 
;
_shelx_estimated_absorpt_t_min 0.596
_shelx_estimated_absorpt_t_max 0.859
_shelxl_version_number 2013-4

loop_
_space_group_symop_operation_xyz
'x, y, z'
'-x, -y, z'
'x+1/2, -y+1/2, -z'
'-x+1/2, y+1/2, -z'

loop_
_atom_site_label
_atom_site_type_symbol
_atom_site_fract_x
_atom_site_fract_y
_atom_site_fract_z
_atom_site_U_iso_or_equiv
_atom_site_adp_type
_atom_site_occupancy
_atom_site_site_symmetry_order
_atom_site_calc_flag
_atom_site_refinement_flags_posn
_atom_site_refinement_flags_adp
_atom_site_refinement_flags_occupancy
_atom_site_disorder_assembly
_atom_site_disorder_group
U1 U -0.94678(2) -0.43625(2) -0.11614(3) 0.02229(10) Uani 1 1 d . . . . .
K1 K -1.0000 -0.5000 -0.3514(3) 0.0480(11) Uani 1 2 d S T P A .
K2 K -1.06840(10) -0.36455(15) 0.0015(2) 0.0366(7) Uani 1 1 d . . . A 2
S1 S -0.96149(10) -0.57981(16) -0.1846(2) 0.0296(7) Uani 1 1 d . . . . .
S2 S -1.0000 -0.5000 0.0195(3) 0.0246(9) Uani 1 2 d S T P A .
Si1 Si -0.90752(14) -0.3721(2) -0.3471(2) 0.0361(9) Uani 1 1 d . . . . .
Si2 Si -0.83457(14) -0.5264(2) -0.0168(3) 0.0356(9) Uani 1 1 d . . . . .
Si3 Si -0.96890(13) -0.25952(19) 0.0189(3) 0.0314(8) Uani 1 1 d . . . . .
O1 O -0.9151(4) -0.3921(5) -0.2454(6) 0.043(2) Uani 1 1 d . . . . .
O2 O -0.9595(4) -0.3450(6) -0.3901(9) 0.042(3) Uani 0.714(12) 1 d . U P A 1
O3B O -0.9170(12) -0.4450(18) -0.412(2) 0.053(6) Uani 0.48(2) 1 d . U P A 2
O3 O -0.8923(10) -0.4543(15) -0.3961(18) 0.043(6) Uani 0.52(2) 1 d . U P A 1
O2B O -0.9293(12) -0.2889(16) -0.386(2) 0.046(6) Uani 0.286(12) 1 d . U P A 2
O4 O -0.8685(5) -0.3082(8) -0.3743(10) 0.050(4) Uani 0.714(12) 1 d . U P A 1
O4B O -0.8459(13) -0.3637(18) -0.366(2) 0.048(6) Uani 0.286(12) 1 d . U P A 2
O21 O -0.8766(3) -0.4743(5) -0.0533(6) 0.038(2) Uani 1 1 d . . . . .
O22 O -0.8483(3) -0.5534(5) 0.0850(6) 0.045(2) Uani 1 1 d . . . . .
O23 O -0.7813(4) -0.4911(6) -0.0203(8) 0.058(3) Uani 1 1 d . . . . .
O24 O -0.8320(3) -0.6084(5) -0.0693(6) 0.042(2) Uani 1 1 d . . . . .
O41 O -0.9488(3) -0.3227(4) -0.0451(5) 0.0301(17) Uani 1 1 d . . . . .
O42 O -1.0154(3) -0.2207(5) -0.0298(6) 0.038(2) Uani 1 1 d . . . . .
O43 O -0.9929(3) -0.2924(4) 0.1115(7) 0.040(2) Uani 1 1 d . . . . .
O44 O -0.9301(3) -0.1954(5) 0.0496(6) 0.042(2) Uani 1 1 d . . . . .
C1 C -0.9819(6) -0.2687(9) -0.3847(12) 0.059(4) Uani 1 1 d D . . . .
C2 C -0.9793(6) -0.2322(10) -0.2946(10) 0.063(5) Uani 1 1 d . . . . .
H2A H -0.9853 -0.2704 -0.2480 0.094 Uiso 1 1 calc R U . . .
H2B H -1.0037 -0.1919 -0.2904 0.094 Uiso 1 1 calc R U . . .
H2C H -0.9471 -0.2101 -0.2859 0.094 Uiso 1 1 calc R U . . .
C3 C -1.0337(8) -0.2915(15) -0.400(2) 0.071(9) Uani 0.714(12) 1 d D U P A 1
H3A H -1.0372 -0.3111 -0.4616 0.107 Uiso 0.714(12) 1 calc R U P A 1
H3B H -1.0547 -0.2471 -0.3925 0.107 Uiso 0.714(12) 1 calc R U P A 1
H3C H -1.0428 -0.3310 -0.3573 0.107 Uiso 0.714(12) 1 calc R U P A 1
C4 C -0.9677(8) -0.2173(12) -0.4595(12) 0.089(7) Uani 1 1 d . . . . .
H4A H -0.9338 -0.2025 -0.4525 0.133 Uiso 1 1 calc R U . . .
H4B H -0.9881 -0.1717 -0.4585 0.133 Uiso 1 1 calc R U . . .
H4C H -0.9720 -0.2438 -0.5169 0.133 Uiso 1 1 calc R U . . .
C8 C -0.9218(12) -0.5148(19) -0.528(3) 0.071(5) Uani 0.52(2) 1 d D U P A 1
H1A H -0.9317 -0.5560 -0.4878 0.106 Uiso 0.52(2) 1 calc R U P A 1
H8A H -0.9124 -0.5361 -0.5863 0.106 Uiso 0.52(2) 1 calc R U P A 1
H8B H -0.9488 -0.4794 -0.5364 0.106 Uiso 0.52(2) 1 calc R U P A 1
C9 C -0.8205(8) -0.2947(13) -0.3387(15) 0.083(5) Uani 1 1 d . U . . .
C10 C -0.8286(14) -0.256(2) -0.265(2) 0.078(8) Uani 0.714(12) 1 d . U P A 1
H10A H -0.8520 -0.2152 -0.2777 0.117 Uiso 0.714(12) 1 calc R U P A 1
H10B H -0.7983 -0.2331 -0.2441 0.117 Uiso 0.714(12) 1 calc R U P A 1
H10C H -0.8415 -0.2895 -0.2188 0.117 Uiso 0.714(12) 1 calc R U P A 1
C11 C -0.7938(11) -0.3595(18) -0.318(2) 0.082(7) Uani 0.714(12) 1 d . U P A 1
H11A H -0.8069 -0.3835 -0.2643 0.124 Uiso 0.714(12) 1 calc R U P A 1
H11B H -0.7600 -0.3454 -0.3082 0.124 Uiso 0.714(12) 1 calc R U P A 1
H11C H -0.7957 -0.3954 -0.3687 0.124 Uiso 0.714(12) 1 calc R U P A 1
C12 C -0.8024(16) -0.248(2) -0.416(2) 0.099(9) Uani 0.714(12) 1 d . U P A 1
H12A H -0.7729 -0.2717 -0.4396 0.148 Uiso 0.714(12) 1 calc R U P A 1
H12B H -0.7954 -0.1967 -0.3951 0.148 Uiso 0.714(12) 1 calc R U P A 1
H12C H -0.8271 -0.2467 -0.4627 0.148 Uiso 0.714(12) 1 calc R U P A 1
C21 C -0.8250(6) -0.6000(9) 0.1499(11) 0.056(4) Uani 1 1 d . . . . .
C22 C -0.8423(7) -0.6825(9) 0.1400(13) 0.078(6) Uani 1 1 d . . . B 1
H22A H -0.8777 -0.6835 0.1376 0.118 Uiso 1 1 calc R U . B 1
H22B H -0.8312 -0.7125 0.1914 0.118 Uiso 1 1 calc R U . B 1
H22C H -0.8292 -0.7043 0.0845 0.118 Uiso 1 1 calc R U . B 1
C23 C -0.8365(7) -0.5704(13) 0.2407(10) 0.084(6) Uani 1 1 d . . . . .
H23A H -0.8201 -0.5215 0.2497 0.126 Uiso 1 1 calc R U . . .
H23B H -0.8255 -0.6067 0.2861 0.126 Uiso 1 1 calc R U . . .
H23C H -0.8715 -0.5632 0.2462 0.126 Uiso 1 1 calc R U . . .
C24 C -0.7700(6) -0.6024(10) 0.1386(15) 0.084(7) Uani 1 1 d . . . . .
H24A H -0.7616 -0.6382 0.0908 0.127 Uiso 1 1 calc R U . . .
H24B H -0.7550 -0.6188 0.1950 0.127 Uiso 1 1 calc R U . . .
H24C H -0.7582 -0.5515 0.1229 0.127 Uiso 1 1 calc R U . . .
C25 C -0.7639(5) -0.4143(8) 0.0061(13) 0.056(4) Uani 1 1 d . . . . .
C26 C -0.7894(7) -0.3859(9) 0.0847(13) 0.073(6) Uani 1 1 d . . . . .
H26A H -0.8242 -0.3864 0.0732 0.110 Uiso 1 1 calc R U . . .
H26B H -0.7789 -0.3338 0.0974 0.110 Uiso 1 1 calc R U . . .
H26C H -0.7822 -0.4185 0.1364 0.110 Uiso 1 1 calc R U . . .
C27 C -0.7123(7) -0.4227(12) 0.0246(17) 0.103(8) Uani 1 1 d . . . . .
H27A H -0.7076 -0.4608 0.0718 0.155 Uiso 1 1 calc R U . . .
H27B H -0.6991 -0.3738 0.0446 0.155 Uiso 1 1 calc R U . . .
H27C H -0.6956 -0.4390 -0.0301 0.155 Uiso 1 1 calc R U . . .
C28 C -0.7742(7) -0.3652(10) -0.0776(12) 0.078(6) Uani 1 1 d . . . . .
H28A H -0.7562 -0.3855 -0.1289 0.118 Uiso 1 1 calc R U . . .
H28B H -0.7640 -0.3127 -0.0661 0.118 Uiso 1 1 calc R U . . .
H28C H -0.8088 -0.3661 -0.0909 0.118 Uiso 1 1 calc R U . . .
C29 C -0.8122(5) -0.6263(9) -0.1572(11) 0.051(4) Uani 1 1 d . . . . .
C30 C -0.8394(7) -0.6973(12) -0.1857(12) 0.085(6) Uani 1 1 d . . . . .
H30A H -0.8742 -0.6873 -0.1842 0.127 Uiso 1 1 calc R U . . .
H30B H -0.8317 -0.7391 -0.1446 0.127 Uiso 1 1 calc R U . . .
H30C H -0.8298 -0.7114 -0.2469 0.127 Uiso 1 1 calc R U . . .
C31 C -0.8195(6) -0.5607(12) -0.2208(10) 0.069(5) Uani 1 1 d . . . . .
H31A H -0.8535 -0.5450 -0.2198 0.103 Uiso 1 1 calc R U . . .
H31B H -0.8107 -0.5764 -0.2818 0.103 Uiso 1 1 calc R U . . .
H31C H -0.7991 -0.5179 -0.2024 0.103 Uiso 1 1 calc R U . . .
C32 C -0.7598(6) -0.6478(11) -0.1414(13) 0.077(6) Uani 1 1 d . . . . .
H32A H -0.7450 -0.6632 -0.1984 0.115 Uiso 1 1 calc R U . . .
H32B H -0.7581 -0.6901 -0.0987 0.115 Uiso 1 1 calc R U . . .
H32C H -0.7423 -0.6039 -0.1170 0.115 Uiso 1 1 calc R U . . .
C41 C -1.0428(6) -0.1541(8) -0.0114(12) 0.052(4) Uani 1 1 d . . . . .
C42 C -1.0877(11) -0.1813(16) 0.034(2) 0.053(8) Uani 0.5 1 d . U P C 1
H42A H -1.1076 -0.2095 -0.0090 0.080 Uiso 0.5 1 calc R U P C 1
H42B H -1.1059 -0.1376 0.0569 0.080 Uiso 0.5 1 calc R U P C 1
H42C H -1.0790 -0.2148 0.0841 0.080 Uiso 0.5 1 calc R U P C 1
C42B C -1.0904(17) -0.174(3) -0.060(3) 0.097(14) Uani 0.5 1 d . U P A 2
H42D H -1.0832 -0.2016 -0.1152 0.145 Uiso 0.5 1 calc R U P A 2
H42E H -1.1078 -0.1269 -0.0742 0.145 Uiso 0.5 1 calc R U P A 2
H2 H -1.1104 -0.2057 -0.0205 0.145 Uiso 0.5 1 calc R U P A 2
C43 C -1.0557(17) -0.115(2) -0.087(3) 0.094(15) Uani 0.5 1 d . . P C 1
H43A H -1.0266 -0.1006 -0.1207 0.141 Uiso 0.5 1 calc R U P C 1
H43B H -1.0738 -0.0693 -0.0706 0.141 Uiso 0.5 1 calc R U P C 1
H43C H -1.0761 -0.1476 -0.1252 0.141 Uiso 0.5 1 calc R U P C 1
C43B C -1.0186(15) -0.0952(19) -0.067(3) 0.077(14) Uani 0.5 1 d . . P C 2
H43D H -0.9846 -0.1090 -0.0750 0.115 Uiso 0.5 1 calc R U P C 2
H43E H -1.0207 -0.0460 -0.0359 0.115 Uiso 0.5 1 calc R U P C 2
H43F H -1.0345 -0.0918 -0.1251 0.115 Uiso 0.5 1 calc R U P C 2
C44 C -1.0187(14) -0.0950(17) 0.048(3) 0.057(10) Uani 0.5 1 d . U P C 1
H44A H -1.0150 -0.1154 0.1087 0.086 Uiso 0.5 1 calc R U P C 1
H44B H -1.0387 -0.0490 0.0499 0.086 Uiso 0.5 1 calc R U P C 1
H44C H -0.9869 -0.0823 0.0234 0.086 Uiso 0.5 1 calc R U P C 1
C44B C -1.0364(16) -0.132(2) 0.079(3) 0.081(13) Uani 0.5 1 d . U P C 2
H44D H -1.0543 -0.1667 0.1179 0.122 Uiso 0.5 1 calc R U P C 2
H44E H -1.0484 -0.0800 0.0868 0.122 Uiso 0.5 1 calc R U P C 2
H44F H -1.0020 -0.1339 0.0938 0.122 Uiso 0.5 1 calc R U P C 2
C45 C -0.9705(6) -0.3263(8) 0.1896(9) 0.043(4) Uani 1 1 d . . . . .
C46 C -0.9600(7) -0.2604(10) 0.2555(12) 0.078(6) Uani 1 1 d . . . . .
H46A H -0.9386 -0.2234 0.2268 0.117 Uiso 1 1 calc R U . . .
H46B H -0.9445 -0.2806 0.3096 0.117 Uiso 1 1 calc R U . . .
H46C H -0.9904 -0.2355 0.2720 0.117 Uiso 1 1 calc R U . . .
C47 C -1.0072(6) -0.3772(9) 0.2342(10) 0.054(4) Uani 1 1 d . . . . .
H47A H -1.0357 -0.3472 0.2507 0.081 Uiso 1 1 calc R U . . .
H47B H -0.9930 -0.3998 0.2883 0.081 Uiso 1 1 calc R U . . .
H47C H -1.0167 -0.4177 0.1926 0.081 Uiso 1 1 calc R U . . .
C48 C -0.9250(5) -0.3717(9) 0.1662(10) 0.049(4) Uani 1 1 d . . . . .
H48A H -0.9337 -0.4151 0.1282 0.073 Uiso 1 1 calc R U . . .
H48B H -0.9098 -0.3902 0.2215 0.073 Uiso 1 1 calc R U . . .
H48C H -0.9023 -0.3389 0.1339 0.073 Uiso 1 1 calc R U . . .
C49 C -0.8893(6) -0.1643(8) 0.0056(11) 0.051(4) Uani 1 1 d . . . . .
C50 C -0.8756(7) -0.0918(8) 0.0554(14) 0.075(6) Uani 1 1 d . . . . .
H50A H -0.8937 -0.0488 0.0305 0.112 Uiso 1 1 calc R U . . .
H50B H -0.8409 -0.0824 0.0486 0.112 Uiso 1 1 calc R U . . .
H50C H -0.8834 -0.0974 0.1192 0.112 Uiso 1 1 calc R U . . .
C51 C -0.8489(6) -0.2202(10) 0.0101(15) 0.082(6) Uani 1 1 d . . . . .
H51A H -0.8424 -0.2332 0.0729 0.122 Uiso 1 1 calc R U . . .
H51B H -0.8199 -0.1979 -0.0169 0.122 Uiso 1 1 calc R U . . .
H51C H -0.8579 -0.2663 -0.0230 0.122 Uiso 1 1 calc R U . . .
C52 C -0.9010(8) -0.1456(13) -0.0923(11) 0.101(8) Uani 1 1 d . . . . .
H52A H -0.9100 -0.1923 -0.1240 0.151 Uiso 1 1 calc R U . . .
H52B H -0.8725 -0.1231 -0.1210 0.151 Uiso 1 1 calc R U . . .
H52C H -0.9279 -0.1094 -0.0946 0.151 Uiso 1 1 calc R U . . .
K3 K -0.6178(2) -0.4534(3) -0.4912(4) 0.0345(13) Uani 0.5 1 d . . P D -1
O61 O -0.5868(8) -0.4616(10) -0.6733(12) 0.050(5) Uani 0.5 1 d . . P D -1
O62 O -0.5271(7) -0.5182(13) -0.5331(14) 0.056(6) Uani 0.5 1 d . . P D -1
O63 O -0.6615(7) -0.3059(9) -0.4865(11) 0.040(4) Uani 0.5 1 d . . P D -1
O64 O -0.5913(7) -0.3401(10) -0.3625(11) 0.044(5) Uani 0.5 1 d . . P D -1
O65 O -0.7033(8) -0.5352(11) -0.5205(14) 0.056(6) Uani 0.5 1 d . . P D -1
O66 O -0.6492(7) -0.5621(11) -0.3644(10) 0.046(4) Uani 0.5 1 d . . P D -1
N61 N -0.6856(8) -0.4076(13) -0.6436(14) 0.039(5) Uani 0.5 1 d . . P D -1
N62 N -0.5497(11) -0.5018(13) -0.3402(15) 0.051(6) Uani 0.5 1 d . . P D -1
C61 C -0.6580(12) -0.3993(18) -0.721(2) 0.059(9) Uani 0.5 1 d . . P D -1
H61A H -0.6389 -0.3518 -0.7175 0.070 Uiso 0.5 1 calc R U P D -1
H61B H -0.6798 -0.3950 -0.7739 0.070 Uiso 0.5 1 calc R U P D -1
C62 C -0.6234(13) -0.4677(19) -0.7354(18) 0.061(10) Uani 0.5 1 d . . P D -1
H62A H -0.6410 -0.5162 -0.7269 0.073 Uiso 0.5 1 calc R U P D -1
H62B H -0.6099 -0.4669 -0.7970 0.073 Uiso 0.5 1 calc R U P D -1
C63 C -0.5502(13) -0.5210(15) -0.6848(19) 0.053(8) Uani 0.5 1 d . . P D -1
H63A H -0.5379 -0.5193 -0.7472 0.064 Uiso 0.5 1 calc R U P D -1
H63B H -0.5655 -0.5713 -0.6755 0.064 Uiso 0.5 1 calc R U P D -1
C64 C -0.5093(17) -0.513(2) -0.6222(18) 0.050(10) Uani 0.5 1 d . . P D -1
H64A H -0.4852 -0.5534 -0.6332 0.060 Uiso 0.5 1 calc R U P D -1
H64B H -0.4934 -0.4630 -0.6313 0.060 Uiso 0.5 1 calc R U P D -1
C65 C -0.5080(15) -0.4827(19) -0.465(2) 0.062(10) Uani 0.5 1 d . U P D -1
H3 H -0.5259 -0.4352 -0.4526 0.074 Uiso 0.5 1 calc R U P D -1
H65 H -0.4739 -0.4697 -0.4781 0.074 Uiso 0.5 1 calc R U P D -1
C66 C -0.5117(12) -0.5439(19) -0.376(2) 0.065(9) Uani 0.5 1 d . . P D -1
H66A H -0.5209 -0.5964 -0.3936 0.078 Uiso 0.5 1 calc R U P D -1
H66B H -0.4824 -0.5442 -0.3382 0.078 Uiso 0.5 1 calc R U P D -1
C67 C -0.7122(13) -0.3373(19) -0.619(2) 0.070(10) Uani 0.5 1 d . . P D -1
H67A H -0.7396 -0.3507 -0.5799 0.084 Uiso 0.5 1 calc R U P D -1
H67B H -0.7256 -0.3141 -0.6747 0.084 Uiso 0.5 1 calc R U P D -1
C68 C -0.6792(14) -0.2770(17) -0.570(2) 0.068(11) Uani 0.5 1 d . . P D -1
H68A H -0.6515 -0.2637 -0.6093 0.081 Uiso 0.5 1 calc R U P D -1
H68B H -0.6980 -0.2300 -0.5592 0.081 Uiso 0.5 1 calc R U P D -1
C69 C -0.6404(13) -0.2548(15) -0.439(2) 0.059(10) Uani 0.5 1 d . . P D -1
H69A H -0.6633 -0.2128 -0.4262 0.071 Uiso 0.5 1 calc R U P D -1
H69B H -0.6126 -0.2337 -0.4723 0.071 Uiso 0.5 1 calc R U P D -1
C70 C -0.6245(14) -0.2856(19) -0.359(2) 0.070(11) Uani 0.5 1 d . . P D -1
H70A H -0.6115 -0.2437 -0.3219 0.084 Uiso 0.5 1 calc R U P D -1
H70B H -0.6530 -0.3063 -0.3270 0.084 Uiso 0.5 1 calc R U P D -1
C71 C -0.5728(12) -0.3716(16) -0.2808(19) 0.051(8) Uani 0.5 1 d . . P D -1
H71A H -0.5989 -0.3988 -0.2485 0.061 Uiso 0.5 1 calc R U P D -1
H71B H -0.5607 -0.3304 -0.2416 0.061 Uiso 0.5 1 calc R U P D -1
C72 C -0.5294(12) -0.430(2) -0.304(2) 0.063(9) Uani 0.5 1 d . . P D -1
H72A H -0.5075 -0.4069 -0.3492 0.076 Uiso 0.5 1 calc R U P D -1
H72B H -0.5104 -0.4409 -0.2494 0.076 Uiso 0.5 1 calc R U P D -1
C73 C -0.7182(13) -0.4656(19) -0.6575(19) 0.060(9) Uani 0.5 1 d . . P D -1
H73A H -0.7012 -0.5073 -0.6893 0.072 Uiso 0.5 1 calc R U P D -1
H73B H -0.7437 -0.4465 -0.6982 0.072 Uiso 0.5 1 calc R U P D -1
C74 C -0.7410(14) -0.497(2) -0.580(3) 0.080(11) Uani 0.5 1 d . U P D -1
H74A H -0.7656 -0.5348 -0.5983 0.096 Uiso 0.5 1 calc R U P D -1
H74B H -0.7574 -0.4562 -0.5458 0.096 Uiso 0.5 1 calc R U P D -1
C75 C -0.7169(14) -0.577(2) -0.428(2) 0.078(11) Uani 0.5 1 d . U P D -1
H75A H -0.7303 -0.5387 -0.3867 0.094 Uiso 0.5 1 calc R U P D -1
H75B H -0.7431 -0.6140 -0.4412 0.094 Uiso 0.5 1 calc R U P D -1
C76 C -0.6843(13) -0.6118(19) -0.389(3) 0.066(9) Uani 0.5 1 d . U P D -1
H76A H -0.6706 -0.6515 -0.4282 0.079 Uiso 0.5 1 calc R U P D -1
H76B H -0.6976 -0.6369 -0.3344 0.079 Uiso 0.5 1 calc R U P D -1
C77 C -0.6152(12) -0.5985(19) -0.326(2) 0.057(9) Uani 0.5 1 d . U P D -1
H77A H -0.5982 -0.6295 -0.3717 0.068 Uiso 0.5 1 calc R U P D -1
H77B H -0.6295 -0.6339 -0.2817 0.068 Uiso 0.5 1 calc R U P D -1
C78 C -0.5779(12) -0.5477(18) -0.2778(19) 0.058(9) Uani 0.5 1 d . . P D -1
H78A H -0.5950 -0.5137 -0.2354 0.070 Uiso 0.5 1 calc R U P D -1
H78B H -0.5558 -0.5803 -0.2424 0.070 Uiso 0.5 1 calc R U P D -1
C5B C -0.9006(16) -0.467(3) -0.501(3) 0.067(5) Uani 0.48(2) 1 d . U P A 2
C7 C -0.8364(13) -0.5167(19) -0.480(2) 0.072(6) Uani 0.52(2) 1 d D U P A 1
H7A H -0.8145 -0.4924 -0.4368 0.108 Uiso 0.52(2) 1 calc R U P A 1
H7B H -0.8206 -0.5202 -0.5385 0.108 Uiso 0.52(2) 1 calc R U P A 1
H7C H -0.8445 -0.5679 -0.4585 0.108 Uiso 0.52(2) 1 calc R U P A 1
C5 C -0.8792(15) -0.473(3) -0.488(3) 0.068(5) Uani 0.52(2) 1 d . U P A 1
C6B C -0.8869(17) -0.410(2) -0.555(3) 0.070(6) Uani 0.48(2) 1 d . U P A 2
H6BA H -0.9110 -0.3693 -0.5531 0.104 Uiso 0.48(2) 1 calc R U P A 2
H6BB H -0.8843 -0.4290 -0.6171 0.104 Uiso 0.48(2) 1 calc R U P A 2
H6BC H -0.8556 -0.3902 -0.5359 0.104 Uiso 0.48(2) 1 calc R U P A 2
C7B C -0.8692(16) -0.539(2) -0.487(3) 0.068(5) Uani 0.48(2) 1 d . U P A 2
H7BA H -0.8482 -0.5324 -0.4351 0.102 Uiso 0.48(2) 1 calc R U P A 2
H7BB H -0.8493 -0.5475 -0.5410 0.102 Uiso 0.48(2) 1 calc R U P A 2
H7BC H -0.8901 -0.5835 -0.4779 0.102 Uiso 0.48(2) 1 calc R U P A 2
C6 C -0.8673(13) -0.4008(18) -0.549(3) 0.068(6) Uani 0.52(2) 1 d D U P A 1
H6A H -0.8964 -0.3697 -0.5556 0.101 Uiso 0.52(2) 1 calc R U P A 1
H6B H -0.8563 -0.4180 -0.6077 0.101 Uiso 0.52(2) 1 calc R U P A 1
H6C H -0.8419 -0.3705 -0.5201 0.101 Uiso 0.52(2) 1 calc R U P A 1
C8B C -0.9465(16) -0.495(2) -0.551(3) 0.069(6) Uani 0.48(2) 1 d . U P A 2
H1BB H -0.9611 -0.5375 -0.5173 0.103 Uiso 0.48(2) 1 calc R U P A 2
H8BA H -0.9376 -0.5129 -0.6110 0.103 Uiso 0.48(2) 1 calc R U P A 2
H8BB H -0.9697 -0.4535 -0.5556 0.103 Uiso 0.48(2) 1 calc R U P A 2
C10B C -0.834(3) -0.240(4) -0.233(4) 0.042(11) Uani 0.286(12) 1 d . U P A 2
H10D H -0.8521 -0.1935 -0.2480 0.064 Uiso 0.286(12) 1 calc R U P A 2
H10E H -0.8040 -0.2264 -0.2027 0.064 Uiso 0.286(12) 1 calc R U P A 2
H10F H -0.8539 -0.2715 -0.1926 0.064 Uiso 0.286(12) 1 calc R U P A 2
C11B C -0.771(3) -0.330(4) -0.339(5) 0.083(11) Uani 0.286(12) 1 d . U P A 2
H11D H -0.7677 -0.3630 -0.2867 0.125 Uiso 0.286(12) 1 calc R U P A 2
H11E H -0.7467 -0.2895 -0.3367 0.125 Uiso 0.286(12) 1 calc R U P A 2
H11F H -0.7669 -0.3595 -0.3941 0.125 Uiso 0.286(12) 1 calc R U P A 2
C12B C -0.798(4) -0.223(4) -0.378(6) 0.085(12) Uani 0.286(12) 1 d . U P A 2
H12D H -0.7633 -0.2242 -0.3694 0.127 Uiso 0.286(12) 1 calc R U P A 2
H12E H -0.8118 -0.1784 -0.3471 0.127 Uiso 0.286(12) 1 calc R U P A 2
H12F H -0.8058 -0.2201 -0.4420 0.127 Uiso 0.286(12) 1 calc R U P A 2
C3B C -1.022(2) -0.322(4) -0.378(7) 0.09(3) Uani 0.286(12) 1 d D U P A 2
H1BA H -1.0189 -0.3615 -0.4241 0.141 Uiso 0.286(12) 1 calc R U P A 2
H3BA H -1.0527 -0.2949 -0.3866 0.141 Uiso 0.286(12) 1 calc R U P A 2
H1BC H -1.0220 -0.3460 -0.3184 0.141 Uiso 0.286(12) 1 calc R U P A 2

loop_
_atom_site_aniso_label
_atom_site_aniso_U_11
_atom_site_aniso_U_22
_atom_site_aniso_U_33
_atom_site_aniso_U_23
_atom_site_aniso_U_13
_atom_site_aniso_U_12
U1 0.02211(17) 0.01967(15) 0.02509(17) 0.0031(2) 0.0000(2) -0.00010(18)
K1 0.065(3) 0.053(3) 0.026(2) 0.000 0.000 -0.010(2)
K2 0.0291(16) 0.0285(13) 0.0522(17) -0.0133(13) 0.0045(12) 0.0026(11)
S1 0.0294(16) 0.0284(16) 0.0310(15) -0.0064(13) 0.0035(12) 0.0028(11)
S2 0.028(2) 0.0225(18) 0.023(2) 0.000 0.000 -0.0054(16)
Si1 0.044(2) 0.0338(18) 0.0307(18) 0.0024(17) 0.0048(17) -0.0095(16)
Si2 0.026(2) 0.0316(17) 0.049(2) 0.0063(18) -0.0084(17) 0.0014(15)
Si3 0.031(2) 0.0239(16) 0.039(2) -0.0042(16) -0.0044(16) -0.0025(14)
O1 0.054(6) 0.035(5) 0.039(5) 0.003(4) 0.014(5) -0.003(4)
O2 0.052(8) 0.031(5) 0.042(6) 0.002(7) -0.010(7) -0.009(5)
O3B 0.084(19) 0.040(10) 0.036(12) -0.006(10) 0.027(14) -0.009(15)
O3 0.059(17) 0.033(9) 0.038(11) 0.007(8) 0.004(12) 0.013(11)
O2B 0.060(13) 0.036(11) 0.041(11) 0.001(12) -0.003(12) -0.014(10)
O4 0.062(9) 0.045(7) 0.044(7) 0.013(8) -0.003(7) -0.014(7)
O4B 0.060(14) 0.042(12) 0.044(12) -0.004(12) -0.007(12) -0.012(11)
O21 0.029(5) 0.034(5) 0.052(6) 0.008(4) -0.006(4) 0.006(4)
O22 0.043(5) 0.049(6) 0.042(5) 0.001(5) -0.016(4) 0.006(5)
O23 0.035(6) 0.044(6) 0.097(9) 0.015(6) -0.009(6) -0.009(5)
O24 0.043(6) 0.035(5) 0.048(6) 0.003(5) -0.007(5) -0.002(4)
O41 0.025(4) 0.029(4) 0.036(4) 0.001(3) -0.004(4) -0.004(4)
O42 0.037(5) 0.027(4) 0.050(6) -0.002(4) -0.003(4) 0.005(4)
O43 0.038(5) 0.039(4) 0.043(5) -0.021(5) 0.004(5) 0.002(4)
O44 0.046(6) 0.033(5) 0.047(5) -0.007(4) -0.003(4) -0.017(4)
C1 0.069(11) 0.070(10) 0.039(8) 0.012(10) -0.003(9) 0.026(8)
C2 0.065(12) 0.080(12) 0.043(9) 0.015(9) 0.001(8) -0.008(10)
C3 0.105(19) 0.054(13) 0.055(16) 0.017(12) -0.006(13) -0.011(13)
C4 0.120(19) 0.094(15) 0.052(11) 0.030(11) 0.001(11) -0.040(13)
C8 0.074(8) 0.075(7) 0.062(7) -0.002(6) 0.012(7) 0.000(7)
C9 0.070(9) 0.087(9) 0.091(9) 0.017(8) 0.016(8) -0.021(8)
C10 0.063(13) 0.079(15) 0.091(17) -0.001(14) 0.004(14) -0.028(12)
C11 0.074(14) 0.093(14) 0.080(13) 0.024(12) 0.026(12) -0.007(12)
C12 0.094(15) 0.101(16) 0.100(16) 0.027(13) 0.032(14) -0.015(14)
C21 0.053(10) 0.062(10) 0.054(9) 0.019(8) -0.028(8) 0.006(8)
C22 0.097(15) 0.049(9) 0.089(15) 0.029(10) -0.019(12) 0.003(10)
C23 0.103(15) 0.101(15) 0.048(9) 0.014(12) -0.024(10) -0.029(14)
C24 0.061(12) 0.069(11) 0.124(18) 0.027(12) -0.039(12) 0.005(9)
C25 0.026(8) 0.044(8) 0.100(13) 0.010(9) 0.005(8) -0.006(6)
C26 0.075(14) 0.044(9) 0.102(16) 0.001(10) -0.023(11) 0.002(9)
C27 0.055(12) 0.091(16) 0.16(2) -0.015(16) -0.012(13) -0.041(12)
C28 0.088(16) 0.064(11) 0.083(14) 0.016(11) 0.014(11) -0.004(10)
C29 0.036(9) 0.063(10) 0.055(9) -0.013(8) 0.007(7) 0.021(7)
C30 0.075(13) 0.107(16) 0.072(12) -0.045(12) -0.006(10) 0.043(12)
C31 0.066(11) 0.091(13) 0.050(9) 0.018(11) 0.020(8) 0.020(11)
C32 0.044(10) 0.091(13) 0.095(15) -0.011(12) -0.001(9) 0.024(9)
C41 0.051(11) 0.032(7) 0.072(11) 0.002(8) 0.003(8) 0.003(7)
C42 0.055(17) 0.034(13) 0.071(18) -0.016(14) -0.009(14) 0.013(12)
C42B 0.095(18) 0.092(17) 0.104(18) 0.015(13) -0.001(13) 0.002(13)
C43 0.07(3) 0.05(2) 0.16(5) -0.01(3) 0.00(3) 0.03(2)
C43B 0.07(3) 0.038(17) 0.12(4) 0.02(2) 0.05(3) 0.012(19)
C44 0.067(19) 0.026(13) 0.08(2) -0.022(14) -0.006(16) -0.018(13)
C44B 0.09(2) 0.07(2) 0.08(2) -0.020(18) 0.011(18) 0.044(17)
C45 0.058(10) 0.041(8) 0.032(7) -0.003(7) -0.002(7) 0.000(7)
C46 0.103(18) 0.059(10) 0.072(12) -0.025(10) -0.022(11) 0.008(11)
C47 0.061(11) 0.061(10) 0.040(8) -0.002(8) 0.006(8) -0.001(8)
C48 0.053(10) 0.052(9) 0.042(8) -0.007(7) -0.013(7) 0.004(7)
C49 0.048(10) 0.044(8) 0.059(10) 0.001(8) -0.011(8) -0.022(7)
C50 0.080(14) 0.036(8) 0.108(16) 0.001(9) -0.011(11) -0.030(9)
C51 0.044(11) 0.059(11) 0.142(19) -0.010(12) 0.003(12) -0.014(9)
C52 0.12(2) 0.132(19) 0.053(12) 0.025(13) -0.012(11) -0.041(15)
K3 0.044(3) 0.030(3) 0.029(3) 0.000(2) -0.001(2) -0.002(2)
O61 0.084(16) 0.029(9) 0.037(11) 0.001(8) 0.019(11) 0.010(10)
O62 0.049(13) 0.065(14) 0.053(13) -0.011(12) -0.001(11) 0.007(11)
O63 0.064(13) 0.026(8) 0.032(9) -0.004(8) 0.007(9) 0.003(9)
O64 0.059(13) 0.042(10) 0.032(11) -0.008(9) -0.010(9) -0.007(9)
O65 0.057(14) 0.057(13) 0.052(12) 0.009(11) 0.004(11) -0.018(10)
O66 0.061(12) 0.043(9) 0.033(10) 0.021(10) -0.015(8) -0.005(10)
N61 0.039(13) 0.047(13) 0.032(12) 0.000(10) 0.003(10) 0.005(11)
N62 0.071(18) 0.042(12) 0.042(13) 0.000(11) -0.017(14) 0.004(14)
C61 0.07(2) 0.06(2) 0.043(17) 0.021(16) -0.029(17) -0.002(18)
C62 0.09(3) 0.07(2) 0.020(14) -0.022(15) 0.000(16) 0.03(2)
C63 0.07(2) 0.043(15) 0.042(15) 0.004(13) 0.019(19) -0.005(18)
C64 0.06(3) 0.04(2) 0.045(14) -0.014(17) 0.024(19) 0.006(16)
C65 0.062(15) 0.051(15) 0.072(14) 0.006(11) 0.009(12) 0.003(11)
C66 0.057(19) 0.08(2) 0.06(2) 0.01(2) -0.025(19) 0.015(16)
C67 0.09(3) 0.08(2) 0.046(18) 0.03(2) 0.00(2) 0.01(2)
C68 0.10(3) 0.042(17) 0.06(2) 0.032(17) 0.03(2) 0.026(18)
C69 0.10(3) 0.019(13) 0.05(2) 0.012(14) 0.039(19) 0.016(15)
C70 0.08(3) 0.06(2) 0.08(3) -0.05(2) 0.00(2) -0.009(18)
C71 0.07(2) 0.045(16) 0.034(15) -0.012(14) -0.013(15) -0.023(16)
C72 0.08(2) 0.06(2) 0.042(16) -0.019(18) -0.041(16) 0.01(2)
C73 0.08(3) 0.07(2) 0.026(14) 0.003(15) -0.013(16) -0.013(19)
C74 0.074(16) 0.082(15) 0.085(16) -0.003(12) -0.014(12) -0.003(12)
C75 0.078(15) 0.076(15) 0.081(15) -0.015(12) 0.021(12) -0.016(12)
C76 0.074(14) 0.068(13) 0.057(13) 0.007(12) -0.009(12) 0.003(11)
C77 0.061(13) 0.060(13) 0.050(13) 0.005(11) 0.018(11) -0.014(11)
C78 0.08(2) 0.05(2) 0.038(15) 0.015(15) -0.016(16) 0.004(17)
C5B 0.072(8) 0.069(7) 0.059(6) -0.003(6) 0.012(7) -0.001(6)
C7 0.074(11) 0.080(10) 0.063(10) -0.007(9) 0.012(10) 0.013(10)
C5 0.073(8) 0.071(7) 0.059(6) -0.002(6) 0.012(7) 0.000(6)
C6B 0.078(11) 0.071(9) 0.060(9) 0.000(8) 0.012(9) -0.006(9)
C7B 0.071(10) 0.072(9) 0.060(8) -0.003(8) 0.012(8) 0.006(8)
C6 0.073(11) 0.072(9) 0.058(9) 0.000(8) 0.015(9) -0.005(9)
C8B 0.071(11) 0.073(10) 0.062(10) -0.003(9) 0.008(10) 0.002(10)
C10B 0.032(18) 0.06(2) 0.032(19) -0.008(17) 0.001(17) -0.020(16)
C11B 0.071(18) 0.090(18) 0.088(17) 0.009(16) 0.013(16) -0.014(16)
C12B 0.084(17) 0.084(18) 0.087(19) 0.013(16) 0.017(16) -0.020(16)
C3B 0.10(3) 0.09(3) 0.10(3) -0.001(14) 0.002(14) -0.003(14)

loop_
_atom_type_symbol
_atom_type_description
_atom_type_scat_dispersion_real
_atom_type_scat_dispersion_imag
_atom_type_scat_source
C C 0.0033 0.0016 'International Tables Vol C Tables 4.2.6.8 and 6.1.1.4'
H H 0.0000 0.0000 'International Tables Vol C Tables 4.2.6.8 and 6.1.1.4'
K K 0.2009 0.2494 'International Tables Vol C Tables 4.2.6.8 and 6.1.1.4'
N N 0.0061 0.0033 'International Tables Vol C Tables 4.2.6.8 and 6.1.1.4'
O O 0.0106 0.0060 'International Tables Vol C Tables 4.2.6.8 and 6.1.1.4'
S S 0.1246 0.1234 'International Tables Vol C Tables 4.2.6.8 and 6.1.1.4'
Si Si 0.0817 0.0704 'International Tables Vol C Tables 4.2.6.8 and 6.1.1.4'
U U -9.6767 9.6646 'International Tables Vol C Tables 4.2.6.8 and 6.1.1.4'

loop_
_geom_angle_atom_site_label_1
_geom_angle_atom_site_label_2
_geom_angle_atom_site_label_3
_geom_angle
_geom_angle_site_symmetry_1
_geom_angle_site_symmetry_3
O1 U1 O21 97.0(3) . .
O1 U1 O41 96.0(3) . .
O21 U1 O41 95.1(3) . .
O1 U1 S2 168.5(3) . .
O21 U1 S2 92.1(2) . .
O41 U1 S2 90.1(2) . .
O1 U1 S1 90.4(3) . 2_345
O21 U1 S1 168.1(2) . 2_345
O41 U1 S1 93.4(2) . 2_345
S2 U1 S1 79.57(8) . 2_345
O1 U1 S1 93.3(2) . .
O21 U1 S1 90.6(2) . .
O41 U1 S1 168.4(2) . .
S2 U1 S1 79.56(7) . .
S1 U1 S1 79.64(10) 2_345 .
O1 U1 U1 121.2(2) . 2_345
O21 U1 U1 120.4(2) . 2_345
O41 U1 U1 121.0(2) . 2_345
S2 U1 U1 47.50(6) . 2_345
S1 U1 U1 47.73(6) 2_345 2_345
S1 U1 U1 47.71(6) . 2_345
O1 U1 K2 130.2(2) . 2_345
O21 U1 K2 57.4(2) . 2_345
O41 U1 K2 125.42(19) . 2_345
S2 U1 K2 50.62(4) . 2_345
S1 U1 K2 110.78(7) 2_345 2_345
S1 U1 K2 50.62(8) . 2_345
U1 U1 K2 63.05(4) 2_345 2_345
O1 U1 K1 59.1(2) . .
O21 U1 K1 127.1(2) . .
O41 U1 K1 130.87(19) . .
S2 U1 K1 109.66(6) . .
S1 U1 K1 50.06(6) 2_345 .
S1 U1 K1 50.06(6) . .
U1 U1 K1 62.15(3) 2_345 .
K2 U1 K1 100.48(5) 2_345 .
O1 U1 K2 126.4(2) . .
O21 U1 K2 129.5(2) . .
O41 U1 K2 59.7(2) . .
S2 U1 K2 49.69(4) . .
S1 U1 K2 49.69(8) 2_345 .
S1 U1 K2 109.08(7) . .
U1 U1 K2 61.36(4) 2_345 .
K2 U1 K2 100.07(7) 2_345 .
K1 U1 K2 99.42(5) . .
O3B K1 O3B 140.0(13) 2_345 .
O2 K1 O2 157.8(5) . 2_345
O3B K1 S1 114.5(6) 2_345 .
O3B K1 S1 98.3(7) . .
O2 K1 S1 116.4(3) . .
O2 K1 S1 82.5(3) 2_345 .
O3B K1 S1 98.3(7) 2_345 2_345
O3B K1 S1 114.5(6) . 2_345
O2 K1 S1 82.5(3) . 2_345
O2 K1 S1 116.4(3) 2_345 2_345
S1 K1 S1 70.70(13) . 2_345
O2 K1 O3 122.9(5) . 2_345
O2 K1 O3 51.4(5) 2_345 2_345
S1 K1 O3 112.6(5) . 2_345
S1 K1 O3 87.6(5) 2_345 2_345
O2 K1 O3 51.4(5) . .
O2 K1 O3 122.9(5) 2_345 .
S1 K1 O3 87.6(5) . .
S1 K1 O3 112.7(5) 2_345 .
O3 K1 O3 155.7(10) 2_345 .
O3B K1 C3B 98.4(13) 2_345 .
O3B K1 C3B 76.7(12) . .
S1 K1 C3B 128.0(18) . .
S1 K1 C3B 65.5(18) 2_345 .
O3B K1 C3B 76.7(12) 2_345 2_345
O3B K1 C3B 98.4(13) . 2_345
S1 K1 C3B 65.5(18) . 2_345
S1 K1 C3B 128.0(18) 2_345 2_345
C3B K1 C3B 166(4) . 2_345
O3B K1 C8B 45.5(9) 2_345 2_345
O3B K1 C8B 95.1(11) . 2_345
S1 K1 C8B 151.0(7) . 2_345
S1 K1 C8B 125.8(8) 2_345 2_345
C3B K1 C8B 80.1(19) . 2_345
C3B K1 C8B 87.2(19) 2_345 2_345
O3B K1 O1 50.1(7) 2_345 2_345
O3B K1 O1 163.4(7) . 2_345
O2 K1 O1 148.4(3) . 2_345
O2 K1 O1 47.6(3) 2_345 2_345
S1 K1 O1 66.86(17) . 2_345
S1 K1 O1 68.73(17) 2_345 2_345
O3 K1 O1 46.0(5) 2_345 2_345
O3 K1 O1 152.9(5) . 2_345
C3B K1 O1 117.8(12) . 2_345
C3B K1 O1 69.3(13) 2_345 2_345
C8B K1 O1 95.3(7) 2_345 2_345
O43 K2 O42 50.8(3) . .
O43 K2 O22 121.6(3) . 2_345
O42 K2 O22 149.3(3) . 2_345
O43 K2 O24 156.9(2) . 2_345
O42 K2 O24 122.5(3) . 2_345
O22 K2 O24 50.1(2) 2_345 2_345
O43 K2 S2 81.18(18) . .
O42 K2 S2 111.86(19) . .
O22 K2 S2 93.77(19) 2_345 .
O24 K2 S2 118.59(19) 2_345 .
O43 K2 S1 116.8(2) . 2_345
O42 K2 S1 89.8(2) . 2_345
O22 K2 S1 115.6(2) 2_345 2_345
O24 K2 S1 83.0(2) 2_345 2_345
S2 K2 S1 70.24(11) . 2_345
O43 K2 Si2 150.6(2) . 2_345
O42 K2 Si2 152.1(2) . 2_345
O22 K2 Si2 29.49(18) 2_345 2_345
O24 K2 Si2 29.64(18) 2_345 2_345
S2 K2 Si2 93.37(9) . 2_345
S1 K2 Si2 87.69(11) 2_345 2_345
O43 K2 O21 146.2(3) . 2_345
O42 K2 O21 156.6(3) . 2_345
O22 K2 O21 48.4(2) 2_345 2_345
O24 K2 O21 49.8(2) 2_345 2_345
S2 K2 O21 68.94(16) . 2_345
S1 K2 O21 68.14(17) 2_345 2_345
Si2 K2 O21 27.52(16) 2_345 2_345
O43 K2 Si3 29.5(2) . .
O42 K2 Si3 29.27(18) . .
O22 K2 Si3 150.9(2) 2_345 .
O24 K2 Si3 151.6(2) 2_345 .
S2 K2 Si3 84.97(9) . .
S1 K2 Si3 91.38(11) 2_345 .
Si2 K2 Si3 178.30(12) 2_345 .
O21 K2 Si3 150.83(18) 2_345 .
O43 K2 C42B 81.8(8) . .
O42 K2 C42B 39.9(8) . .
O22 K2 C42B 115.7(8) 2_345 .
O24 K2 C42B 84.3(8) 2_345 .
S2 K2 C42B 150.5(8) . .
S1 K2 C42B 96.7(8) 2_345 .
Si2 K2 C42B 112.9(8) 2_345 .
O21 K2 C42B 131.9(8) 2_345 .
Si3 K2 C42B 68.6(8) . .
O43 K2 U1 123.71(17) . 2_345
O42 K2 U1 129.52(19) . 2_345
O22 K2 U1 80.71(18) 2_345 2_345
O24 K2 U1 78.44(18) 2_345 2_345
S2 K2 U1 43.92(6) . 2_345
S1 K2 U1 44.14(6) 2_345 2_345
Si2 K2 U1 62.30(7) 2_345 2_345
O21 K2 U1 34.97(15) 2_345 2_345
Si3 K2 U1 116.09(9) . 2_345
C42B K2 U1 138.4(8) . 2_345
O43 K2 U1 77.39(17) . .
O42 K2 U1 77.46(18) . .
O22 K2 U1 132.79(19) 2_345 .
O24 K2 U1 124.83(19) 2_345 .
S2 K2 U1 43.17(6) . .
S1 K2 U1 43.38(6) 2_345 .
Si2 K2 U1 117.67(9) 2_345 .
O21 K2 U1 90.55(15) 2_345 .
Si3 K2 U1 60.78(8) . .
C42B K2 U1 109.3(8) . .
U1 K2 U1 55.59(4) 2_345 .
U1 S1 U1 84.55(8) 2_345 .
U1 S1 K1 86.10(9) 2_345 .
U1 S1 K1 86.09(9) . .
U1 S1 K2 86.92(10) 2_345 2_345
U1 S1 K2 85.24(9) . 2_345
K1 S1 K2 169.34(12) . 2_345
U1 S2 U1 84.99(11) . 2_345
U1 S2 K2 85.46(8) . 2_345
U1 S2 K2 87.14(8) 2_345 2_345
U1 S2 K2 87.13(8) . .
U1 S2 K2 85.46(8) 2_345 .
K2 S2 K2 169.95(19) 2_345 .
O1 Si1 O4 119.3(7) . .
O1 Si1 O3B 112.1(11) . .
O1 Si1 O2 108.8(6) . .
O4 Si1 O2 106.7(7) . .
O1 Si1 O3 105.1(10) . .
O4 Si1 O3 108.9(12) . .
O2 Si1 O3 107.5(10) . .
O1 Si1 O2B 118.5(13) . .
O3B Si1 O2B 114.9(16) . .
O1 Si1 O4B 107.8(12) . .
O3B Si1 O4B 97.5(15) . .
O2B Si1 O4B 102.9(15) . .
O1 Si1 K1 76.7(4) . .
O4 Si1 K1 163.7(6) . .
O3B Si1 K1 49.4(11) . .
O2 Si1 K1 61.7(4) . .
O3 Si1 K1 67.1(10) . .
O2B Si1 K1 107.4(10) . .
O4B Si1 K1 142.4(11) . .
O21 Si2 O23 116.3(5) . .
O21 Si2 O22 108.5(5) . .
O23 Si2 O22 111.0(6) . .
O21 Si2 O24 112.2(5) . .
O23 Si2 O24 106.6(6) . .
O22 Si2 O24 101.4(5) . .
O21 Si2 K2 76.5(3) . 2_345
O23 Si2 K2 167.0(4) . 2_345
O22 Si2 K2 64.3(3) . 2_345
O24 Si2 K2 64.3(4) . 2_345
O41 Si3 O44 115.4(5) . .
O41 Si3 O42 107.9(5) . .
O44 Si3 O42 111.0(5) . .
O41 Si3 O43 114.0(4) . .
O44 Si3 O43 106.0(5) . .
O42 Si3 O43 101.7(5) . .
O41 Si3 K2 81.5(3) . .
O44 Si3 K2 162.9(4) . .
O42 Si3 K2 62.8(3) . .
O43 Si3 K2 62.2(3) . .
Si1 O1 U1 162.6(6) . .
Si1 O1 K1 76.7(4) . .
U1 O1 K1 86.3(3) . .
C1 O2 Si1 127.4(11) . .
C1 O2 K1 131.0(10) . .
Si1 O2 K1 89.4(5) . .
C5B O3B Si1 135(3) . .
C5B O3B K1 119(2) . .
Si1 O3B K1 102.9(13) . .
C5 O3 Si1 132(2) . .
C5 O3 K1 112(2) . .
Si1 O3 K1 83.7(10) . .
C1 O2B Si1 123(2) . .
C9 O4 Si1 129.5(13) . .
C9 O4B Si1 120(2) . .
Si2 O21 U1 161.7(5) . .
Si2 O21 K2 76.0(3) . 2_345
U1 O21 K2 87.7(3) . 2_345
C21 O22 Si2 133.8(9) . .
C21 O22 K2 110.8(8) . 2_345
Si2 O22 K2 86.2(3) . 2_345
C25 O23 Si2 129.9(10) . .
C29 O24 Si2 129.5(9) . .
C29 O24 K2 129.1(8) . 2_345
Si2 O24 K2 86.1(4) . 2_345
Si3 O41 U1 157.0(5) . .
C41 O42 Si3 133.0(10) . .
C41 O42 K2 114.1(8) . .
Si3 O42 K2 87.9(4) . .
C45 O43 Si3 130.6(8) . .
C45 O43 K2 125.1(7) . .
Si3 O43 K2 88.3(4) . .
C49 O44 Si3 131.8(9) . .
C3B C1 C4 130(4) . .
O2 C1 C4 113.5(16) . .
C3B C1 C2 105(4) . .
O2 C1 C2 114.8(14) . .
C4 C1 C2 113.6(15) . .
C3B C1 O2B 126(4) . .
C4 C1 O2B 83.0(18) . .
C2 C1 O2B 93.7(18) . .
O2 C1 C3 98.6(16) . .
C4 C1 C3 107.2(16) . .
C2 C1 C3 107.6(17) . .
C1 C2 H2A 109.5 . .
C1 C2 H2B 109.5 . .
H2A C2 H2B 109.5 . .
C1 C2 H2C 109.5 . .
H2A C2 H2C 109.5 . .
H2B C2 H2C 109.5 . .
C1 C3 H3A 109.5 . .
C1 C3 H3B 109.5 . .
H3A C3 H3B 109.5 . .
C1 C3 H3C 109.5 . .
H3A C3 H3C 109.5 . .
H3B C3 H3C 109.5 . .
C1 C4 H4A 109.5 . .
C1 C4 H4B 109.5 . .
H4A C4 H4B 109.5 . .
C1 C4 H4C 109.5 . .
H4A C4 H4C 109.5 . .
H4B C4 H4C 109.5 . .
C5 C8 K1 99(2) . .
C5 C8 H1A 109.5 . .
K1 C8 H1A 53.6 . .
C5 C8 H8A 109.5 . .
K1 C8 H8A 151.5 . .
H1A C8 H8A 109.5 . .
C5 C8 H8B 109.5 . .
K1 C8 H8B 64.3 . .
H1A C8 H8B 109.5 . .
H8A C8 H8B 109.5 . .
C10 C9 C11 110(3) . .
C10 C9 O4 104(2) . .
C11 C9 O4 116(2) . .
C10 C9 C12 114(3) . .
C11 C9 C12 116(3) . .
O4 C9 C12 97(2) . .
O4B C9 C11B 96(4) . .
O4B C9 C12B 141(4) . .
C11B C9 C12B 88(5) . .
O4B C9 C10B 124(3) . .
C11B C9 C10B 113(4) . .
C12B C9 C10B 89(4) . .
C9 C10 H10A 109.5 . .
C9 C10 H10B 109.5 . .
H10A C10 H10B 109.5 . .
C9 C10 H10C 109.5 . .
H10A C10 H10C 109.5 . .
H10B C10 H10C 109.5 . .
C9 C11 H11A 109.5 . .
C9 C11 H11B 109.5 . .
H11A C11 H11B 109.5 . .
C9 C11 H11C 109.5 . .
H11A C11 H11C 109.5 . .
H11B C11 H11C 109.5 . .
C9 C12 H12A 109.5 . .
C9 C12 H12B 109.5 . .
H12A C12 H12B 109.5 . .
C9 C12 H12C 109.5 . .
H12A C12 H12C 109.5 . .
H12B C12 H12C 109.5 . .
O22 C21 C23 108.7(14) . .
O22 C21 C24 113.1(13) . .
C23 C21 C24 108.8(14) . .
O22 C21 C22 109.6(12) . .
C23 C21 C22 110.6(16) . .
C24 C21 C22 106.0(14) . .
C21 C22 H22A 109.5 . .
C21 C22 H22B 109.5 . .
H22A C22 H22B 109.5 . .
C21 C22 H22C 109.5 . .
H22A C22 H22C 109.5 . .
H22B C22 H22C 109.5 . .
C21 C23 H23A 109.5 . .
C21 C23 H23B 109.5 . .
H23A C23 H23B 109.5 . .
C21 C23 H23C 109.5 . .
H23A C23 H23C 109.5 . .
H23B C23 H23C 109.5 . .
C21 C24 H24A 109.5 . .
C21 C24 H24B 109.5 . .
H24A C24 H24B 109.5 . .
C21 C24 H24C 109.5 . .
H24A C24 H24C 109.5 . .
H24B C24 H24C 109.5 . .
C26 C25 C27 110.9(17) . .
C26 C25 O23 111.6(13) . .
C27 C25 O23 105.9(13) . .
C26 C25 C28 111.7(14) . .
C27 C25 C28 112.8(16) . .
O23 C25 C28 103.6(14) . .
C25 C26 H26A 109.5 . .
C25 C26 H26B 109.5 . .
H26A C26 H26B 109.5 . .
C25 C26 H26C 109.5 . .
H26A C26 H26C 109.5 . .
H26B C26 H26C 109.5 . .
C25 C27 H27A 109.5 . .
C25 C27 H27B 109.5 . .
H27A C27 H27B 109.5 . .
C25 C27 H27C 109.5 . .
H27A C27 H27C 109.5 . .
H27B C27 H27C 109.5 . .
C25 C28 H28A 109.5 . .
C25 C28 H28B 109.5 . .
H28A C28 H28B 109.5 . .
C25 C28 H28C 109.5 . .
H28A C28 H28C 109.5 . .
H28B C28 H28C 109.5 . .
O24 C29 C31 110.5(12) . .
O24 C29 C30 104.1(13) . .
C31 C29 C30 112.7(15) . .
O24 C29 C32 106.0(13) . .
C31 C29 C32 114.5(15) . .
C30 C29 C32 108.3(14) . .
C29 C30 H30A 109.5 . .
C29 C30 H30B 109.5 . .
H30A C30 H30B 109.5 . .
C29 C30 H30C 109.5 . .
H30A C30 H30C 109.5 . .
H30B C30 H30C 109.5 . .
C29 C31 H31A 109.5 . .
C29 C31 H31B 109.5 . .
H31A C31 H31B 109.5 . .
C29 C31 H31C 109.5 . .
H31A C31 H31C 109.5 . .
H31B C31 H31C 109.5 . .
C29 C32 H32A 109.5 . .
C29 C32 H32B 109.5 . .
H32A C32 H32B 109.5 . .
C29 C32 H32C 109.5 . .
H32A C32 H32C 109.5 . .
H32B C32 H32C 109.5 . .
C43 C41 O42 113(2) . .
C44B C41 O42 110.0(19) . .
C44B C41 C43B 106(3) . .
O42 C41 C43B 103.1(17) . .
C43 C41 C42 109(3) . .
O42 C41 C42 105.5(14) . .
C43 C41 C44 105(2) . .
O42 C41 C44 116.1(19) . .
C42 C41 C44 109(2) . .
C44B C41 C42B 128(3) . .
O42 C41 C42B 100(2) . .
C43B C41 C42B 107(3) . .
C41 C42 H42A 109.5 . .
C41 C42 H42B 109.5 . .
H42A C42 H42B 109.5 . .
C41 C42 H42C 109.5 . .
H42A C42 H42C 109.5 . .
H42B C42 H42C 109.5 . .
C41 C42B K2 86.9(19) . .
C41 C42B H42D 109.5 . .
K2 C42B H42D 73.2 . .
C41 C42B H42E 109.5 . .
K2 C42B H42E 160.4 . .
H42D C42B H42E 109.5 . .
C41 C42B H2 109.5 . .
K2 C42B H2 53.2 . .
H42D C42B H2 109.5 . .
H42E C42B H2 109.5 . .
C41 C43 H43A 109.5 . .
C41 C43 H43B 109.5 . .
H43A C43 H43B 109.5 . .
C41 C43 H43C 109.5 . .
H43A C43 H43C 109.5 . .
H43B C43 H43C 109.5 . .
C41 C43B H43D 109.5 . .
C41 C43B H43E 109.5 . .
H43D C43B H43E 109.5 . .
C41 C43B H43F 109.5 . .
H43D C43B H43F 109.5 . .
H43E C43B H43F 109.5 . .
C41 C44 H44A 109.5 . .
C41 C44 H44B 109.5 . .
H44A C44 H44B 109.5 . .
C41 C44 H44C 109.5 . .
H44A C44 H44C 109.5 . .
H44B C44 H44C 109.5 . .
C41 C44B H44D 109.5 . .
C41 C44B H44E 109.5 . .
H44D C44B H44E 109.5 . .
C41 C44B H44F 109.5 . .
H44D C44B H44F 109.5 . .
H44E C44B H44F 109.5 . .
O43 C45 C47 108.1(12) . .
O43 C45 C48 112.6(11) . .
C47 C45 C48 110.2(12) . .
O43 C45 C46 106.4(12) . .
C47 C45 C46 106.9(12) . .
C48 C45 C46 112.4(13) . .
C45 C46 H46A 109.5 . .
C45 C46 H46B 109.5 . .
H46A C46 H46B 109.5 . .
C45 C46 H46C 109.5 . .
H46A C46 H46C 109.5 . .
H46B C46 H46C 109.5 . .
C45 C47 H47A 109.5 . .
C45 C47 H47B 109.5 . .
H47A C47 H47B 109.5 . .
C45 C47 H47C 109.5 . .
H47A C47 H47C 109.5 . .
H47B C47 H47C 109.5 . .
C45 C48 H48A 109.5 . .
C45 C48 H48B 109.5 . .
H48A C48 H48B 109.5 . .
C45 C48 H48C 109.5 . .
H48A C48 H48C 109.5 . .
H48B C48 H48C 109.5 . .
O44 C49 C51 108.8(13) . .
O44 C49 C50 107.3(13) . .
C51 C49 C50 110.1(14) . .
O44 C49 C52 110.9(13) . .
C51 C49 C52 110.0(17) . .
C50 C49 C52 109.7(14) . .
C49 C50 H50A 109.5 . .
C49 C50 H50B 109.5 . .
H50A C50 H50B 109.5 . .
C49 C50 H50C 109.5 . .
H50A C50 H50C 109.5 . .
H50B C50 H50C 109.5 . .
C49 C51 H51A 109.5 . .
C49 C51 H51B 109.5 . .
H51A C51 H51B 109.5 . .
C49 C51 H51C 109.5 . .
H51A C51 H51C 109.5 . .
H51B C51 H51C 109.5 . .
C49 C52 H52A 109.5 . .
C49 C52 H52B 109.5 . .
H52A C52 H52B 109.5 . .
C49 C52 H52C 109.5 . .
H52A C52 H52C 109.5 . .
H52B C52 H52C 109.5 . .
O65 K3 O66 59.8(5) . .
O65 K3 O62 120.6(7) . .
O66 K3 O62 98.6(6) . .
O65 K3 O61 94.6(6) . .
O66 K3 O61 134.1(6) . .
O62 K3 O61 60.1(6) . .
O65 K3 O64 132.7(6) . .
O66 K3 O64 95.9(5) . .
O62 K3 O64 101.6(6) . .
O61 K3 O64 126.6(6) . .
O65 K3 O63 96.4(6) . .
O66 K3 O63 117.8(6) . .
O62 K3 O63 138.2(6) . .
O61 K3 O63 101.3(5) . .
O64 K3 O63 57.4(5) . .
O65 K3 N61 60.0(6) . .
O66 K3 N61 119.1(6) . .
O62 K3 N61 119.2(6) . .
O61 K3 N61 59.4(6) . .
O64 K3 N61 118.2(6) . .
O63 K3 N61 61.3(6) . .
O65 K3 N62 119.5(7) . .
O66 K3 N62 60.6(6) . .
O62 K3 N62 60.2(7) . .
O61 K3 N62 120.1(7) . .
O64 K3 N62 62.8(6) . .
O63 K3 N62 119.7(6) . .
N61 K3 N62 179.1(6) . .
C62 O61 C63 112(2) . .
C62 O61 K3 115.0(17) . .
C63 O61 K3 110.8(15) . .
C65 O62 C64 124(3) . .
C65 O62 K3 89.8(19) . .
C64 O62 K3 119(2) . .
C69 O63 C68 113(2) . .
C69 O63 K3 117.0(18) . .
C68 O63 K3 116.4(15) . .
C70 O64 C71 120(2) . .
C70 O64 K3 110.5(17) . .
C71 O64 K3 113.0(14) . .
C74 O65 C75 123(3) . .
C74 O65 K3 116.3(18) . .
C75 O65 K3 107.6(17) . .
C77 O66 C76 109(2) . .
C77 O66 K3 114.4(17) . .
C76 O66 K3 118.6(18) . .
C73 N61 C61 108(2) . .
C73 N61 C67 109(3) . .
C61 N61 C67 113(2) . .
C73 N61 K3 108.6(17) . .
C61 N61 K3 108.1(17) . .
C67 N61 K3 110.2(18) . .
C66 N62 C78 111(2) . .
C66 N62 C72 108(3) . .
C78 N62 C72 116(2) . .
C66 N62 K3 109.2(17) . .
C78 N62 K3 107.0(18) . .
C72 N62 K3 105.3(15) . .
N61 C61 C62 112(2) . .
N61 C61 H61A 109.3 . .
C62 C61 H61A 109.3 . .
N61 C61 H61B 109.3 . .
C62 C61 H61B 109.3 . .
H61A C61 H61B 108.0 . .
O61 C62 C61 108(2) . .
O61 C62 H62A 110.2 . .
C61 C62 H62A 110.2 . .
O61 C62 H62B 110.2 . .
C61 C62 H62B 110.2 . .
H62A C62 H62B 108.5 . .
O61 C63 C64 113(3) . .
O61 C63 H63A 109.0 . .
C64 C63 H63A 109.0 . .
O61 C63 H63B 109.0 . .
C64 C63 H63B 109.0 . .
H63A C63 H63B 107.8 . .
O62 C64 C63 109(3) . .
O62 C64 H64A 110.0 . .
C63 C64 H64A 110.0 . .
O62 C64 H64B 110.0 . .
C63 C64 H64B 110.0 . .
H64A C64 H64B 108.4 . .
O62 C65 C66 106(3) . .
O62 C65 H3 110.5 . .
C66 C65 H3 110.5 . .
O62 C65 H65 110.5 . .
C66 C65 H65 110.5 . .
H3 C65 H65 108.7 . .
N62 C66 C65 91(2) . .
N62 C66 H66A 113.5 . .
C65 C66 H66A 113.5 . .
N62 C66 H66B 113.5 . .
C65 C66 H66B 113.5 . .
H66A C66 H66B 110.8 . .
N61 C67 C68 113(3) . .
N61 C67 H67A 109.1 . .
C68 C67 H67A 109.1 . .
N61 C67 H67B 109.1 . .
C68 C67 H67B 109.1 . .
H67A C67 H67B 107.8 . .
O63 C68 C67 111(2) . .
O63 C68 H68A 109.4 . .
C67 C68 H68A 109.4 . .
O63 C68 H68B 109.4 . .
C67 C68 H68B 109.4 . .
H68A C68 H68B 108.0 . .
O63 C69 C70 110(2) . .
O63 C69 H69A 109.6 . .
C70 C69 H69A 109.6 . .
O63 C69 H69B 109.6 . .
C70 C69 H69B 109.6 . .
H69A C69 H69B 108.1 . .
O64 C70 C69 118(3) . .
O64 C70 H70A 107.8 . .
C69 C70 H70A 107.8 . .
O64 C70 H70B 107.8 . .
C69 C70 H70B 107.8 . .
H70A C70 H70B 107.1 . .
O64 C71 C72 109(2) . .
O64 C71 H71A 109.9 . .
C72 C71 H71A 109.9 . .
O64 C71 H71B 109.9 . .
C72 C71 H71B 109.9 . .
H71A C71 H71B 108.3 . .
N62 C72 C71 110(2) . .
N62 C72 H72A 109.7 . .
C71 C72 H72A 109.7 . .
N62 C72 H72B 109.7 . .
C71 C72 H72B 109.7 . .
H72A C72 H72B 108.2 . .
N61 C73 C74 117(3) . .
N61 C73 H73A 108.1 . .
C74 C73 H73A 108.1 . .
N61 C73 H73B 108.1 . .
C74 C73 H73B 108.1 . .
H73A C73 H73B 107.3 . .
C73 C74 O65 110(3) . .
C73 C74 H74A 109.7 . .
O65 C74 H74A 109.7 . .
C73 C74 H74B 109.7 . .
O65 C74 H74B 109.7 . .
H74A C74 H74B 108.2 . .
C76 C75 O65 118(3) . .
C76 C75 H75A 107.9 . .
O65 C75 H75A 107.9 . .
C76 C75 H75B 107.9 . .
O65 C75 H75B 107.9 . .
H75A C75 H75B 107.2 . .
C75 C76 O66 110(3) . .
C75 C76 H76A 109.8 . .
O66 C76 H76A 109.8 . .
C75 C76 H76B 109.8 . .
O66 C76 H76B 109.8 . .
H76A C76 H76B 108.2 . .
O66 C77 C78 114(3) . .
O66 C77 H77A 108.7 . .
C78 C77 H77A 108.7 . .
O66 C77 H77B 108.7 . .
C78 C77 H77B 108.7 . .
H77A C77 H77B 107.6 . .
N62 C78 C77 112(2) . .
N62 C78 H78A 109.1 . .
C77 C78 H78A 109.1 . .
N62 C78 H78B 109.1 . .
C77 C78 H78B 109.1 . .
H78A C78 H78B 107.8 . .
C6B C5B O3B 116(4) . .
C6B C5B C7B 122(4) . .
O3B C5B C7B 106(3) . .
C6B C5B C8B 100(4) . .
O3B C5B C8B 105(3) . .
C7B C5B C8B 105(4) . .
C5 C7 H7A 109.5 . .
C5 C7 H7B 109.5 . .
H7A C7 H7B 109.5 . .
C5 C7 H7C 109.5 . .
H7A C7 H7C 109.5 . .
H7B C7 H7C 109.5 . .
C7 C5 O3 105(3) . .
C7 C5 C8 115(3) . .
O3 C5 C8 107(3) . .
C7 C5 C6 108(3) . .
O3 C5 C6 114(3) . .
C8 C5 C6 109(3) . .
C5B C6B H6BA 109.5 . .
C5B C6B H6BB 109.5 . .
H6BA C6B H6BB 109.5 . .
C5B C6B H6BC 109.5 . .
H6BA C6B H6BC 109.5 . .
H6BB C6B H6BC 109.5 . .
C5B C7B H7BA 109.5 . .
C5B C7B H7BB 109.5 . .
H7BA C7B H7BB 109.5 . .
C5B C7B H7BC 109.5 . .
H7BA C7B H7BC 109.5 . .
H7BB C7B H7BC 109.5 . .
C5 C6 H6A 109.5 . .
C5 C6 H6B 109.5 . .
H6A C6 H6B 109.5 . .
C5 C6 H6C 109.5 . .
H6A C6 H6C 109.5 . .
H6B C6 H6C 109.5 . .
C5B C8B H1BB 109.5 . .
C5B C8B H8BA 109.5 . .
H1BB C8B H8BA 109.5 . .
C5B C8B H8BB 109.5 . .
H1BB C8B H8BB 109.5 . .
H8BA C8B H8BB 109.5 . .
C9 C10B H10D 109.5 . .
C9 C10B H10E 109.5 . .
H10D C10B H10E 109.5 . .
C9 C10B H10F 109.5 . .
H10D C10B H10F 109.5 . .
H10E C10B H10F 109.5 . .
C9 C11B H11D 109.5 . .
C9 C11B H11E 109.5 . .
H11D C11B H11E 109.5 . .
C9 C11B H11F 109.5 . .
H11D C11B H11F 109.5 . .
H11E C11B H11F 109.5 . .
C9 C12B H12D 109.5 . .
C9 C12B H12E 109.5 . .
H12D C12B H12E 109.5 . .
C9 C12B H12F 109.5 . .
H12D C12B H12F 109.5 . .
H12E C12B H12F 109.5 . .
C1 C3B K1 119(4) . .
C1 C3B H1BA 109.5 . .
K1 C3B H1BA 51.8 . .
C1 C3B H3BA 109.5 . .
K1 C3B H3BA 131.2 . .
H1BA C3B H3BA 109.5 . .
C1 C3B H1BC 109.5 . .
K1 C3B H1BC 58.1 . .
H1BA C3B H1BC 109.5 . .
H3BA C3B H1BC 109.5 . .

loop_
_geom_bond_atom_site_label_1
_geom_bond_atom_site_label_2
_geom_bond_distance
_geom_bond_site_symmetry_2
U1 O1 2.254(9) .
U1 O21 2.259(8) .
U1 O41 2.260(7) .
U1 S2 2.740(3) .
U1 S1 2.751(3) 2_345
U1 S1 2.752(3) .
U1 U1 3.7024(8) 2_345
U1 K2 3.938(3) 2_345
U1 K1 3.963(4) .
U1 K2 4.000(3) .
K1 O3B 2.65(3) 2_345
K1 O3B 2.65(3) .
K1 O2 3.002(11) .
K1 O2 3.002(11) 2_345
K1 S1 3.046(4) .
K1 S1 3.046(4) 2_345
K1 O3 3.16(3) 2_345
K1 O3 3.16(3) .
K1 C3B 3.21(8) .
K1 C3B 3.21(8) 2_345
K1 C8B 3.32(4) 2_345
K1 O1 3.408(10) 2_345
K2 O43 2.944(9) .
K2 O42 2.962(9) .
K2 O22 2.990(9) 2_345
K2 O24 2.990(10) 2_345
K2 S2 3.054(3) .
K2 S1 3.055(4) 2_345
K2 Si2 3.311(5) 2_345
K2 O21 3.319(9) 2_345
K2 Si3 3.326(4) .
K2 C42B 3.53(5) .
K2 U1 3.938(3) 2_345
S1 U1 2.751(3) 2_345
S1 K2 3.055(4) 2_345
S2 U1 2.740(3) 2_345
S2 K2 3.054(3) 2_345
Si1 O1 1.570(9) .
Si1 O4 1.609(13) .
Si1 O3B 1.63(3) .
Si1 O2 1.646(13) .
Si1 O3 1.67(3) .
Si1 O2B 1.68(3) .
Si1 O4B 1.74(4) .
Si2 O21 1.577(9) .
Si2 O23 1.601(10) .
Si2 O22 1.634(9) .
Si2 O24 1.641(9) .
Si2 K2 3.311(5) 2_345
Si3 O41 1.566(9) .
Si3 O44 1.623(9) .
Si3 O42 1.627(9) .
Si3 O43 1.637(10) .
O2 C1 1.480(18) .
O3B C5B 1.45(5) .
O3 C5 1.45(5) .
O2B C1 1.50(4) .
O4 C9 1.45(2) .
O4B C9 1.46(4) .
O21 K2 3.319(9) 2_345
O22 C21 1.422(15) .
O22 K2 2.990(9) 2_345
O23 C25 1.485(17) .
O24 C29 1.454(17) .
O24 K2 2.990(10) 2_345
O42 C41 1.421(16) .
O43 C45 1.447(16) .
O44 C49 1.415(17) .
C1 C3B 1.46(3) .
C1 C4 1.49(2) .
C1 C2 1.49(2) .
C1 C3 1.51(2) .
C2 H2A 0.9800 .
C2 H2B 0.9800 .
C2 H2C 0.9800 .
C3 H3A 0.9800 .
C3 H3B 0.9800 .
C3 H3C 0.9800 .
C4 H4A 0.9800 .
C4 H4B 0.9800 .
C4 H4C 0.9800 .
C8 C5 1.52(5) .
C8 H1A 0.9800 .
C8 H8A 0.9800 .
C8 H8B 0.9800 .
C9 C10 1.31(3) .
C9 C11 1.39(3) .
C9 C12 1.49(3) .
C9 C11B 1.50(8) .
C9 C12B 1.52(8) .
C9 C10B 1.89(6) .
C10 H10A 0.9800 .
C10 H10B 0.9800 .
C10 H10C 0.9800 .
C11 H11A 0.9800 .
C11 H11B 0.9800 .
C11 H11C 0.9800 .
C12 H12A 0.9800 .
C12 H12B 0.9800 .
C12 H12C 0.9800 .
C21 C23 1.48(2) .
C21 C24 1.53(2) .
C21 C22 1.54(2) .
C22 H22A 0.9800 .
C22 H22B 0.9800 .
C22 H22C 0.9800 .
C23 H23A 0.9800 .
C23 H23B 0.9800 .
C23 H23C 0.9800 .
C24 H24A 0.9800 .
C24 H24B 0.9800 .
C24 H24C 0.9800 .
C25 C26 1.45(2) .
C25 C27 1.46(2) .
C25 C28 1.54(2) .
C26 H26A 0.9800 .
C26 H26B 0.9800 .
C26 H26C 0.9800 .
C27 H27A 0.9800 .
C27 H27B 0.9800 .
C27 H27C 0.9800 .
C28 H28A 0.9800 .
C28 H28B 0.9800 .
C28 H28C 0.9800 .
C29 C31 1.51(2) .
C29 C30 1.52(2) .
C29 C32 1.52(2) .
C30 H30A 0.9800 .
C30 H30B 0.9800 .
C30 H30C 0.9800 .
C31 H31A 0.9800 .
C31 H31B 0.9800 .
C31 H31C 0.9800 .
C32 H32A 0.9800 .
C32 H32B 0.9800 .
C32 H32C 0.9800 .
C41 C43 1.37(4) .
C41 C44B 1.41(4) .
C41 C43B 1.48(3) .
C41 C42 1.49(3) .
C41 C44 1.52(3) .
C41 C42B 1.54(5) .
C42 H42A 0.9800 .
C42 H42B 0.9800 .
C42 H42C 0.9800 .
C42B H42D 0.9800 .
C42B H42E 0.9800 .
C42B H2 0.9800 .
C43 H43A 0.9800 .
C43 H43B 0.9800 .
C43 H43C 0.9800 .
C43B H43D 0.9800 .
C43B H43E 0.9800 .
C43B H43F 0.9800 .
C44 H44A 0.9800 .
C44 H44B 0.9800 .
C44 H44C 0.9800 .
C44B H44D 0.9800 .
C44B H44E 0.9800 .
C44B H44F 0.9800 .
C45 C47 1.51(2) .
C45 C48 1.53(2) .
C45 C46 1.55(2) .
C46 H46A 0.9800 .
C46 H46B 0.9800 .
C46 H46C 0.9800 .
C47 H47A 0.9800 .
C47 H47B 0.9800 .
C47 H47C 0.9800 .
C48 H48A 0.9800 .
C48 H48B 0.9800 .
C48 H48C 0.9800 .
C49 C51 1.49(2) .
C49 C50 1.52(2) .
C49 C52 1.53(2) .
C50 H50A 0.9800 .
C50 H50B 0.9800 .
C50 H50C 0.9800 .
C51 H51A 0.9800 .
C51 H51B 0.9800 .
C51 H51C 0.9800 .
C52 H52A 0.9800 .
C52 H52B 0.9800 .
C52 H52C 0.9800 .
K3 O65 2.80(2) .
K3 O66 2.824(17) .
K3 O62 2.83(2) .
K3 O61 2.850(18) .
K3 O64 2.861(17) .
K3 O63 2.863(18) .
K3 N61 3.05(2) .
K3 N62 3.06(2) .
O61 C62 1.38(4) .
O61 C63 1.46(3) .
O62 C65 1.30(4) .
O62 C64 1.42(3) .
O63 C69 1.29(4) .
O63 C68 1.43(3) .
O64 C70 1.33(4) .
O64 C71 1.43(3) .
O65 C74 1.52(4) .
O65 C75 1.61(4) .
O66 C77 1.27(4) .
O66 C76 1.36(4) .
N61 C73 1.38(4) .
N61 C61 1.40(4) .
N61 C67 1.48(4) .
N62 C66 1.39(4) .
N62 C78 1.46(4) .
N62 C72 1.48(4) .
C61 C62 1.55(4) .
C61 H61A 0.9900 .
C61 H61B 0.9900 .
C62 H62A 0.9900 .
C62 H62B 0.9900 .
C63 C64 1.48(5) .
C63 H63A 0.9900 .
C63 H63B 0.9900 .
C64 H64A 0.9900 .
C64 H64B 0.9900 .
C65 C66 1.71(4) .
C65 H3 0.9900 .
C65 H65 0.9900 .
C66 H66A 0.9900 .
C66 H66B 0.9900 .
C67 C68 1.58(5) .
C67 H67A 0.9900 .
C67 H67B 0.9900 .
C68 H68A 0.9900 .
C68 H68B 0.9900 .
C69 C70 1.38(4) .
C69 H69A 0.9900 .
C69 H69B 0.9900 .
C70 H70A 0.9900 .
C70 H70B 0.9900 .
C71 C72 1.62(4) .
C71 H71A 0.9900 .
C71 H71B 0.9900 .
C72 H72A 0.9900 .
C72 H72B 0.9900 .
C73 C74 1.43(5) .
C73 H73A 0.9900 .
C73 H73B 0.9900 .
C74 H74A 0.9900 .
C74 H74B 0.9900 .
C75 C76 1.24(4) .
C75 H75A 0.9900 .
C75 H75B 0.9900 .
C76 H76A 0.9900 .
C76 H76B 0.9900 .
C77 C78 1.54(4) .
C77 H77A 0.9900 .
C77 H77B 0.9900 .
C78 H78A 0.9900 .
C78 H78B 0.9900 .
C5B C6B 1.35(6) .
C5B C7B 1.55(6) .
C5B C8B 1.55(6) .
C7 C5 1.42(5) .
C7 H7A 0.9800 .
C7 H7B 0.9800 .
C7 H7C 0.9800 .
C5 C6 1.59(5) .
C6B H6BA 0.9800 .
C6B H6BB 0.9800 .
C6B H6BC 0.9800 .
C7B H7BA 0.9800 .
C7B H7BB 0.9800 .
C7B H7BC 0.9800 .
C6 H6A 0.9800 .
C6 H6B 0.9800 .
C6 H6C 0.9800 .
C8B H1BB 0.9800 .
C8B H8BA 0.9800 .
C8B H8BB 0.9800 .
C10B H10D 0.9800 .
C10B H10E 0.9800 .
C10B H10F 0.9800 .
C11B H11D 0.9800 .
C11B H11E 0.9800 .
C11B H11F 0.9800 .
C12B H12D 0.9800 .
C12B H12E 0.9800 .
C12B H12F 0.9800 .
C3B H1BA 0.9800 .
C3B H3BA 0.9800 .
C3B H1BC 0.9800 .
